data_7128468
loop_
_publ_author_name
'Yubuta, Ayaka'
'Tsurusaki, Akihiro'
'Kamikawa, Ken'

_publ_section_title
;
 Transformation from triple helicene to double helicene embedding adjacent
 stereogenic carbon atoms and axial stereogenicity.
;
_journal_issue 54
_journal_name_full 'Chemical communications (Cambridge, England)'
_journal_page_first 6600
_journal_page_last 6603
_journal_paper_doi 10.1039/d1cc02393d
_journal_volume 57
_journal_year 2021
_chemical_formula_moiety 'C51 H34 O5, 2(C4 H10 O)'
_chemical_formula_sum 'C59 H54 O7'
_chemical_formula_weight 875.02
_space_group_crystal_system triclinic
_space_group_IT_number 2
_space_group_name_Hall '-P 1'
_space_group_name_H-M_alt 'P -1'
_atom_sites_solution_hydrogens geom
_audit_creation_method SHELXL-2014/7
_audit_update_record
;
2021-04-23 deposited with the CCDC.	2021-06-07 downloaded from the CCDC.
;
_cell_angle_alpha 94.345(16)
_cell_angle_beta 108.46(2)
_cell_angle_gamma 110.631(14)
_cell_formula_units_Z 2
_cell_length_a 11.541(4)
_cell_length_b 14.334(7)
_cell_length_c 15.473(6)
_cell_measurement_reflns_used 5144
_cell_measurement_temperature 103(2)
_cell_measurement_theta_max 27.4662
_cell_measurement_theta_min 3.0058
_cell_volume 2221.1(16)
_computing_cell_refinement 'CrystalClear (Rigaku Inc., 2008)'
_computing_data_collection 'CrystalClear (Rigaku Inc., 2008)'
_computing_data_reduction 'CrystalClear (Rigaku Inc., 2008)'
_computing_molecular_graphics '<i>ORTEP-3</i> (Farrugia, 1997)'
_computing_publication_material '<i>SHELXL-2014/7</i> and <i>Yadokari-XG 2009</i> (Kabuto <i>et al.</i>, 2009)'
_computing_structure_refinement 'SHELXL-2014/7 (Sheldrick, 2014)'
_computing_structure_solution 'SHELXS-2013/1 (Sheldrick, 2013)'
_diffrn_ambient_temperature 103(2)
_diffrn_detector_area_resol_mean 28.5714
_diffrn_measured_fraction_theta_full 0.989
_diffrn_measured_fraction_theta_max 0.982
_diffrn_measurement_device_type 'Saturn724+ (4x4 bin mode)'
_diffrn_measurement_method dtprofit.ref
_diffrn_radiation_detector CCD
_diffrn_radiation_monochromator Confocal
_diffrn_radiation_type MoK\a
_diffrn_radiation_wavelength 0.71075
_diffrn_reflns_av_R_equivalents 0.0334
_diffrn_reflns_av_unetI/netI 0.0465
_diffrn_reflns_Laue_measured_fraction_full 0.989
_diffrn_reflns_Laue_measured_fraction_max 0.982
_diffrn_reflns_limit_h_max 14
_diffrn_reflns_limit_h_min -14
_diffrn_reflns_limit_k_max 18
_diffrn_reflns_limit_k_min -18
_diffrn_reflns_limit_l_max 20
_diffrn_reflns_limit_l_min -20
_diffrn_reflns_number 22810
_diffrn_reflns_point_group_measured_fraction_full 0.989
_diffrn_reflns_point_group_measured_fraction_max 0.982
_diffrn_reflns_theta_full 25.242
_diffrn_reflns_theta_max 27.477
_diffrn_reflns_theta_min 3.006
_diffrn_source 'Rotating Anode'
_exptl_absorpt_coefficient_mu 0.085
_exptl_absorpt_correction_T_max 1.0000
_exptl_absorpt_correction_T_min 0.9243
_exptl_absorpt_correction_type multi-scan
_exptl_crystal_colour yellow
_exptl_crystal_density_diffrn 1.308
_exptl_crystal_description Prism
_exptl_crystal_F_000 928
_exptl_crystal_size_max 0.250
_exptl_crystal_size_mid 0.220
_exptl_crystal_size_min 0.110
_refine_diff_density_max 0.760
_refine_diff_density_min -0.669
_refine_diff_density_rms 0.075
_refine_ls_extinction_method none
_refine_ls_goodness_of_fit_ref 1.063
_refine_ls_hydrogen_treatment constr
_refine_ls_matrix_type full
_refine_ls_number_parameters 597
_refine_ls_number_reflns 9989
_refine_ls_number_restraints 4
_refine_ls_restrained_S_all 1.066
_refine_ls_R_factor_all 0.0990
_refine_ls_R_factor_gt 0.0760
_refine_ls_shift/su_max 0.000
_refine_ls_shift/su_mean 0.000
_refine_ls_structure_factor_coef Fsqd
_refine_ls_weighting_details 'w=1/[\s^2^(Fo^2^)+(0.1664P)^2^] where P=(Fo^2^+2Fc^2^)/3'
_refine_ls_weighting_scheme calc
_refine_ls_wR_factor_gt 0.2263
_refine_ls_wR_factor_ref 0.2486
_reflns_Friedel_coverage 0.000
_reflns_number_gt 6825
_reflns_number_total 9989
_reflns_threshold_expression 'I > 2\s(I)'
_cod_data_source_file d1cc02393d2.cif
_cod_data_source_block THOHd
_cod_depositor_comments
;
The following automatic conversions were performed:

data item '_exptl_absorpt_correction_type' value 'Multi-scan' was
changed to 'multi-scan' in accordance with the
/home/data/users/saulius/crontab/automatic-downloads/rss-feeds/RSC/lib/dictionaries/cif_core.dic
dictionary named 'cif_core.dic' version 2.4.2 last updated on
2011-04-26.

Automatic conversion script
Id: cif_fix_values 7556 2019-12-06 15:28:31Z antanas 

 Adding full bibliography for 7128466--7128469.cif.
;
_cod_database_code 7128468
_shelx_shelxl_version_number 2014/7
_shelx_space_group_comment
;
The symmetry employed for this shelxl refinement is uniquely defined
by the following loop, which should always be used as a source of
symmetry information in preference to the above space-group names.
They are only intended as comments.
;
_shelx_estimated_absorpt_t_min 0.979
_shelx_estimated_absorpt_t_max 0.991

loop_
_space_group_symop_operation_xyz
'x, y, z'
'-x, -y, -z'

loop_
_atom_site_label
_atom_site_type_symbol
_atom_site_fract_x
_atom_site_fract_y
_atom_site_fract_z
_atom_site_U_iso_or_equiv
_atom_site_adp_type
_atom_site_occupancy
_atom_site_site_symmetry_order
_atom_site_calc_flag
_atom_site_refinement_flags_posn
_atom_site_refinement_flags_adp
_atom_site_refinement_flags_occupancy
_atom_site_disorder_assembly
_atom_site_disorder_group
O3 O 0.92655(16) 0.60419(13) 0.02622(11) 0.0388(4) Uani 1 1 d . . . . .
O1 O 0.60905(15) 0.48095(13) 0.04335(12) 0.0417(4) Uani 1 1 d . . . . .
H1 H 0.5797 0.4801 -0.0139 0.062 Uiso 1 1 calc R U . . .
O5 O 0.69790(16) 0.55665(14) 0.25162(12) 0.0469(5) Uani 1 1 d . . . . .
C35 C 0.9285(2) 0.32119(15) 0.34980(14) 0.0287(4) Uani 1 1 d . . . . .
C7 C 0.97654(19) 0.79964(15) 0.25569(14) 0.0268(4) Uani 1 1 d . . . . .
O2 O 0.72017(18) 0.53192(14) -0.08173(12) 0.0491(5) Uani 1 1 d . . . . .
C26 C 1.13883(19) 0.69361(15) 0.25187(13) 0.0247(4) Uani 1 1 d . . . . .
C5 C 0.93292(19) 0.52723(15) 0.21236(14) 0.0260(4) Uani 1 1 d . . . . .
C4 C 0.99758(19) 0.63969(15) 0.22775(14) 0.0255(4) Uani 1 1 d . . . . .
C18 C 1.32576(19) 0.85446(15) 0.27008(13) 0.0262(4) Uani 1 1 d . . . . .
C19 C 1.3771(2) 0.95941(16) 0.26864(15) 0.0318(5) Uani 1 1 d . . . . .
H19 H 1.3277 0.9985 0.2751 0.038 Uiso 1 1 calc R U . . .
C25 C 1.2175(2) 0.63971(15) 0.23934(14) 0.0281(4) Uani 1 1 d . . . . .
H25 H 1.1802 0.5673 0.2272 0.034 Uiso 1 1 calc R U . . .
C27 C 0.97706(19) 0.47532(15) 0.28444(14) 0.0260(4) Uani 1 1 d . . . . .
C17 C 1.19629(19) 0.80116(15) 0.27584(13) 0.0243(4) Uani 1 1 d . . . . .
C16 C 1.11625(19) 0.85091(15) 0.29828(14) 0.0255(4) Uani 1 1 d . . . . .
C3 C 0.91813(19) 0.69384(15) 0.20915(14) 0.0261(4) Uani 1 1 d . . . . .
C22 C 1.5251(2) 0.84822(17) 0.24893(15) 0.0345(5) Uani 1 1 d . . . . .
H22 H 1.5764 0.8106 0.2427 0.041 Uiso 1 1 calc R U . . .
C2 C 0.7736(2) 0.63995(16) 0.14137(15) 0.0320(5) Uani 1 1 d . . . . .
C24 C 1.3437(2) 0.68932(16) 0.24441(14) 0.0295(5) Uani 1 1 d . . . . .
H24 H 1.3956 0.6517 0.2400 0.035 Uiso 1 1 calc R U . . .
C29 C 1.1038(2) 0.48428(16) 0.44577(15) 0.0327(5) Uani 1 1 d . . . . .
H29 H 1.1745 0.5223 0.5030 0.039 Uiso 1 1 calc R U . . .
O4 O 0.58419(17) 0.64256(15) 0.17551(15) 0.0571(5) Uani 1 1 d . . . . .
C23 C 1.4002(2) 0.79765(16) 0.25634(14) 0.0287(5) Uani 1 1 d . . . . .
C6 C 0.8171(2) 0.47410(16) 0.13714(14) 0.0293(4) Uani 1 1 d . . . . .
C15 C 1.1705(2) 0.94281(15) 0.36857(14) 0.0272(4) Uani 1 1 d . . . . .
C28 C 1.0751(2) 0.53120(16) 0.37382(14) 0.0297(5) Uani 1 1 d . . . . .
H28 H 1.1213 0.6028 0.3831 0.036 Uiso 1 1 calc R U . . .
C8 C 0.8932(2) 0.84887(17) 0.27066(15) 0.0319(5) Uani 1 1 d . . . . .
H8 H 0.7994 0.8162 0.2393 0.038 Uiso 1 1 calc R U . . .
C37 C 0.8270(2) 0.31335(15) 0.17488(15) 0.0311(5) Uani 1 1 d . . . . .
C31 C 1.0466(2) 0.33239(17) 0.51516(15) 0.0357(5) Uani 1 1 d . . . . .
H31 H 1.1174 0.3697 0.5725 0.043 Uiso 1 1 calc R U . . .
C10 C 1.0853(2) 0.98952(17) 0.38184(16) 0.0335(5) Uani 1 1 d . . . . .
C30 C 1.0290(2) 0.37865(16) 0.43642(15) 0.0299(5) Uani 1 1 d . . . . .
C36 C 0.9128(2) 0.36856(15) 0.26906(14) 0.0274(4) Uani 1 1 d . . . . .
C47 C 0.7956(2) 0.55662(17) -0.00200(16) 0.0355(5) Uani 1 1 d . . . . .
C34 C 0.8392(2) 0.22225(16) 0.34807(16) 0.0350(5) Uani 1 1 d . . . . .
H34 H 0.7663 0.1842 0.2919 0.042 Uiso 1 1 calc R U . . .
C20 C 1.4962(2) 1.00597(17) 0.25819(16) 0.0370(5) Uani 1 1 d . . . . .
H20 H 1.5272 1.0762 0.2560 0.044 Uiso 1 1 calc R U . . .
C9 C 0.9471(2) 0.94159(18) 0.32918(16) 0.0355(5) Uani 1 1 d . . . . .
H9 H 0.8908 0.9748 0.3348 0.043 Uiso 1 1 calc R U . . .
C46 C 0.7681(2) 0.36467(16) 0.11231(15) 0.0320(5) Uani 1 1 d . . . . .
C32 C 0.9629(3) 0.23511(18) 0.50907(16) 0.0383(5) Uani 1 1 d . . . . .
H32 H 0.9771 0.2042 0.5615 0.046 Uiso 1 1 calc R U . . .
C33 C 0.8559(2) 0.18079(17) 0.42544(16) 0.0378(5) Uani 1 1 d . . . . .
H33 H 0.7946 0.1146 0.4225 0.045 Uiso 1 1 calc R U . . .
C21 C 1.5733(2) 0.95053(17) 0.25058(16) 0.0366(5) Uani 1 1 d . . . . .
H21 H 1.6581 0.9840 0.2466 0.044 Uiso 1 1 calc R U . . .
C50 C 0.6741(2) 0.61383(18) 0.19080(17) 0.0385(5) Uani 1 1 d . . . . .
C11 C 1.1367(3) 1.07720(18) 0.45265(17) 0.0418(6) Uani 1 1 d . . . . .
H11 H 1.0805 1.1105 0.4583 0.050 Uiso 1 1 calc R U . . .
C1 C 0.7487(2) 0.53556(16) 0.08033(15) 0.0322(5) Uani 1 1 d . . . . .
C38 C 0.8062(2) 0.20899(16) 0.14028(16) 0.0372(5) Uani 1 1 d . . . . .
C14 C 1.3040(2) 0.98286(16) 0.43554(15) 0.0321(5) Uani 1 1 d . . . . .
H14 H 1.3627 0.9515 0.4312 0.039 Uiso 1 1 calc R U . . .
C13 C 1.3482(2) 1.06560(17) 0.50560(17) 0.0398(6) Uani 1 1 d . . . . .
H13 H 1.4365 1.0899 0.5500 0.048 Uiso 1 1 calc R U . . .
C12 C 1.2656(3) 1.11506(19) 0.51315(18) 0.0458(6) Uani 1 1 d . . . . .
H12 H 1.2992 1.1747 0.5601 0.055 Uiso 1 1 calc R U . . .
C39 C 0.8909(3) 0.16235(17) 0.18502(17) 0.0426(6) Uani 1 1 d . . . . .
H39 H 0.9649 0.1994 0.2409 0.051 Uiso 1 1 calc R U . . .
C43 C 0.7045(3) 0.15432(18) 0.05277(17) 0.0453(6) Uani 1 1 d . . . . .
C44 C 0.6359(3) 0.20611(19) -0.00308(18) 0.0496(7) Uani 1 1 d . . . . .
H44 H 0.5644 0.1688 -0.0601 0.059 Uiso 1 1 calc R U . . .
C49 C 0.7380(2) 0.70612(19) 0.07229(18) 0.0439(6) Uani 1 1 d . . . . .
H49 H 0.6551 0.6643 0.0200 0.066 Uiso 1 1 calc R U . . .
H49A H 0.8099 0.7342 0.0488 0.066 Uiso 1 1 calc R U . . .
H49B H 0.7262 0.7620 0.1039 0.066 Uiso 1 1 calc R U . . .
C45 C 0.6691(3) 0.30711(18) 0.02236(17) 0.0435(6) Uani 1 1 d . . . . .
H45 H 0.6266 0.3406 -0.0195 0.052 Uiso 1 1 calc R U . . .
C48 C 0.9817(3) 0.6328(2) -0.04451(18) 0.0523(7) Uani 1 1 d . . . . .
H48 H 0.9700 0.5713 -0.0846 0.078 Uiso 1 1 calc R U . . .
H48A H 1.0768 0.6764 -0.0145 0.078 Uiso 1 1 calc R U . . .
H48B H 0.9357 0.6701 -0.0823 0.078 Uiso 1 1 calc R U . . .
C41 C 0.7585(4) 0.0080(2) 0.0675(2) 0.0772(12) Uani 1 1 d . . . . .
H41 H 0.7393 -0.0616 0.0456 0.093 Uiso 1 1 calc R U . . .
C40 C 0.8682(4) 0.0644(2) 0.1493(2) 0.0617(9) Uani 1 1 d . . . . .
H40 H 0.9271 0.0346 0.1801 0.074 Uiso 1 1 calc R U . . .
C51 C 0.6010(3) 0.5203(3) 0.2952(2) 0.0713(9) Uani 1 1 d . . . . .
H51 H 0.6085 0.5774 0.3387 0.107 Uiso 1 1 calc R U . . .
H51A H 0.6176 0.4685 0.3292 0.107 Uiso 1 1 calc R U . . .
H51B H 0.5112 0.4904 0.2472 0.107 Uiso 1 1 calc R U . . .
C42 C 0.6803(4) 0.0525(2) 0.0199(2) 0.0631(9) Uani 1 1 d . . . . .
H42 H 0.6079 0.0146 -0.0366 0.076 Uiso 1 1 calc R U . . .
O6 O 0.4445(3) 0.3336(3) 0.3989(2) 0.1050(10) Uani 1 1 d . . . . .
C52 C 0.6022(4) 0.2641(3) 0.4596(3) 0.0879(12) Uani 1 1 d . . . . .
H52 H 0.5387 0.2037 0.4108 0.132 Uiso 1 1 calc R U . . .
H52A H 0.6458 0.2427 0.5151 0.132 Uiso 1 1 calc R U . . .
H52B H 0.6694 0.3063 0.4371 0.132 Uiso 1 1 calc R U . . .
C53 C 0.5305(4) 0.3239(3) 0.4834(4) 0.0957(13) Uani 1 1 d . . . . .
H53 H 0.4782 0.2886 0.5198 0.115 Uiso 1 1 calc R U . . .
H53A H 0.5949 0.3921 0.5215 0.115 Uiso 1 1 calc R U . . .
C55 C 0.2662(4) 0.3816(4) 0.3125(4) 0.1054(15) Uani 1 1 d . . . . .
H55 H 0.3249 0.4367 0.2931 0.158 Uiso 1 1 calc R U . . .
H55A H 0.1939 0.3991 0.3183 0.158 Uiso 1 1 calc R U . . .
H55B H 0.2288 0.3182 0.2658 0.158 Uiso 1 1 calc R U . . .
C54 C 0.3480(6) 0.3669(5) 0.4089(5) 0.138(2) Uani 1 1 d . . . . .
H54 H 0.3918 0.4323 0.4551 0.165 Uiso 1 1 calc R U . . .
H54A H 0.2875 0.3161 0.4318 0.165 Uiso 1 1 calc R U . . .
O8 O 0.2134(6) 0.1540(4) 0.1406(4) 0.073(2) Uiso 0.421(8) 1 d D . P A 2
C58 C 0.3721(10) 0.2243(8) 0.1773(9) 0.120(3) Uiso 0.579(8) 1 d . . P A 1
H58 H 0.3310 0.2732 0.1580 0.145 Uiso 0.579(8) 1 calc R U P A 1
H58A H 0.4053 0.2345 0.2461 0.145 Uiso 0.579(8) 1 calc R U P A 1
C57 C 0.1804(11) 0.1587(9) 0.0624(9) 0.137(4) Uiso 0.579(8) 1 d D . P A 1
H57 H 0.1772 0.2201 0.0937 0.164 Uiso 0.579(8) 1 calc R U P A 1
H57A H 0.2113 0.1766 0.0107 0.164 Uiso 0.579(8) 1 calc R U P A 1
C56 C 0.051(2) 0.0804(14) 0.0255(17) 0.269(10) Uiso 0.579(8) 1 d D . P A 1
H56 H -0.0092 0.1038 -0.0187 0.403 Uiso 0.579(8) 1 calc R U P A 1
H56A H 0.0534 0.0199 -0.0066 0.403 Uiso 0.579(8) 1 calc R U P A 1
H56B H 0.0193 0.0633 0.0763 0.403 Uiso 0.579(8) 1 calc R U P A 1
O7 O 0.2848(16) 0.1257(11) 0.1356(10) 0.241(6) Uiso 0.579(8) 1 d . . P A 1
C60 C 0.0544(19) -0.0756(12) 0.0698(14) 0.172(7) Uiso 0.421(8) 1 d D . P A 2
H60 H 0.0795 -0.1152 0.1159 0.258 Uiso 0.421(8) 1 calc R U P A 2
H60A H -0.0400 -0.0888 0.0533 0.258 Uiso 0.421(8) 1 calc R U P A 2
H60B H 0.0699 -0.0957 0.0138 0.258 Uiso 0.421(8) 1 calc R U P A 2
C61 C 0.142(4) 0.0423(14) 0.112(3) 0.37(2) Uiso 0.421(8) 1 d D . P A 2
H61 H 0.1194 0.0383 0.1692 0.450 Uiso 0.421(8) 1 calc R U P A 2
H61A H 0.2258 0.0316 0.1309 0.450 Uiso 0.421(8) 1 calc R U P A 2
C59 C 0.4707(9) 0.2334(6) 0.1441(7) 0.058(2) Uiso 0.579(8) 1 d . . P A 1
H59 H 0.5410 0.3022 0.1693 0.087 Uiso 0.579(8) 1 calc R U P A 1
H59A H 0.5078 0.1831 0.1631 0.087 Uiso 0.579(8) 1 calc R U P A 1
H59B H 0.4343 0.2214 0.0759 0.087 Uiso 0.579(8) 1 calc R U P A 1
C63 C 0.4927(13) 0.2480(9) 0.1637(10) 0.068(4) Uiso 0.421(8) 1 d . . P A 2
H63 H 0.5464 0.3072 0.1454 0.102 Uiso 0.421(8) 1 calc R U P A 2
H63A H 0.5279 0.2571 0.2317 0.102 Uiso 0.421(8) 1 calc R U P A 2
H63B H 0.4965 0.1862 0.1352 0.102 Uiso 0.421(8) 1 calc R U P A 2
C62 C 0.339(3) 0.237(3) 0.128(3) 0.34(2) Uiso 0.421(8) 1 d D . P A 2
H62 H 0.3436 0.3036 0.1558 0.411 Uiso 0.421(8) 1 calc R U P A 2
H62A H 0.3126 0.2337 0.0605 0.411 Uiso 0.421(8) 1 calc R U P A 2

loop_
_atom_site_aniso_label
_atom_site_aniso_U_11
_atom_site_aniso_U_22
_atom_site_aniso_U_33
_atom_site_aniso_U_23
_atom_site_aniso_U_13
_atom_site_aniso_U_12
O3 0.0354(9) 0.0466(9) 0.0326(8) 0.0062(7) 0.0128(7) 0.0144(7)
O1 0.0263(8) 0.0459(9) 0.0401(9) 0.0006(8) 0.0017(7) 0.0111(7)
O5 0.0308(9) 0.0614(11) 0.0477(10) 0.0101(9) 0.0198(8) 0.0129(8)
C35 0.0313(11) 0.0275(10) 0.0291(11) 0.0029(8) 0.0136(9) 0.0124(8)
C7 0.0255(10) 0.0310(10) 0.0266(10) 0.0053(8) 0.0094(8) 0.0147(8)
O2 0.0467(10) 0.0581(11) 0.0304(9) 0.0013(8) 0.0043(8) 0.0176(9)
C26 0.0240(9) 0.0267(10) 0.0231(10) 0.0020(8) 0.0076(8) 0.0112(8)
C5 0.0239(9) 0.0259(10) 0.0275(10) 0.0024(8) 0.0096(8) 0.0096(8)
C4 0.0232(9) 0.0278(10) 0.0244(10) 0.0018(8) 0.0079(8) 0.0106(8)
C18 0.0230(9) 0.0281(10) 0.0232(10) -0.0021(8) 0.0063(8) 0.0088(8)
C19 0.0303(11) 0.0307(11) 0.0313(11) 0.0005(9) 0.0115(9) 0.0097(9)
C25 0.0258(10) 0.0256(10) 0.0306(11) -0.0005(8) 0.0078(8) 0.0112(8)
C27 0.0247(9) 0.0272(10) 0.0249(10) 0.0018(8) 0.0088(8) 0.0101(8)
C17 0.0234(9) 0.0267(10) 0.0223(9) 0.0019(7) 0.0066(8) 0.0118(8)
C16 0.0279(10) 0.0260(10) 0.0254(10) 0.0062(8) 0.0105(8) 0.0133(8)
C3 0.0224(9) 0.0306(10) 0.0271(10) 0.0060(8) 0.0095(8) 0.0123(8)
C22 0.0230(10) 0.0400(12) 0.0337(12) -0.0085(9) 0.0100(9) 0.0084(9)
C2 0.0224(10) 0.0348(11) 0.0358(12) 0.0014(9) 0.0074(9) 0.0121(9)
C24 0.0255(10) 0.0321(11) 0.0310(11) -0.0028(8) 0.0091(8) 0.0147(8)
C29 0.0336(11) 0.0313(11) 0.0261(11) 0.0002(9) 0.0052(9) 0.0112(9)
O4 0.0340(9) 0.0614(12) 0.0799(14) 0.0062(10) 0.0224(9) 0.0241(9)
C23 0.0225(9) 0.0347(11) 0.0240(10) -0.0036(8) 0.0065(8) 0.0097(8)
C6 0.0252(10) 0.0308(10) 0.0291(11) 0.0034(8) 0.0088(8) 0.0095(8)
C15 0.0319(11) 0.0251(10) 0.0282(11) 0.0048(8) 0.0124(9) 0.0145(8)
C28 0.0288(10) 0.0263(10) 0.0302(11) 0.0002(8) 0.0087(9) 0.0097(8)
C8 0.0291(10) 0.0380(12) 0.0354(12) 0.0090(9) 0.0119(9) 0.0207(9)
C37 0.0289(10) 0.0260(10) 0.0303(11) 0.0014(8) 0.0104(9) 0.0031(8)
C31 0.0425(13) 0.0366(12) 0.0291(11) 0.0032(9) 0.0112(10) 0.0195(10)
C10 0.0396(12) 0.0333(11) 0.0344(12) 0.0057(9) 0.0142(10) 0.0221(10)
C30 0.0336(11) 0.0306(10) 0.0294(11) 0.0047(8) 0.0137(9) 0.0156(9)
C36 0.0263(10) 0.0270(10) 0.0285(11) 0.0020(8) 0.0111(8) 0.0099(8)
C47 0.0363(12) 0.0362(12) 0.0306(12) 0.0030(9) 0.0068(10) 0.0163(10)
C34 0.0395(12) 0.0295(11) 0.0322(12) 0.0026(9) 0.0158(10) 0.0081(9)
C20 0.0313(11) 0.0317(11) 0.0376(12) -0.0015(9) 0.0121(10) 0.0032(9)
C9 0.0382(12) 0.0411(12) 0.0378(12) 0.0094(10) 0.0134(10) 0.0281(10)
C46 0.0289(10) 0.0302(11) 0.0291(11) 0.0008(9) 0.0084(9) 0.0062(9)
C32 0.0534(14) 0.0375(12) 0.0347(12) 0.0122(10) 0.0227(11) 0.0233(11)
C33 0.0458(13) 0.0301(11) 0.0387(13) 0.0064(10) 0.0223(11) 0.0106(10)
C21 0.0244(10) 0.0390(12) 0.0348(12) -0.0029(10) 0.0106(9) 0.0020(9)
C50 0.0246(10) 0.0397(12) 0.0447(14) -0.0020(11) 0.0092(10) 0.0106(9)
C11 0.0504(14) 0.0362(12) 0.0450(14) -0.0004(10) 0.0170(11) 0.0266(11)
C1 0.0227(10) 0.0350(11) 0.0321(11) 0.0022(9) 0.0039(8) 0.0101(8)
C38 0.0489(14) 0.0276(11) 0.0314(12) 0.0036(9) 0.0194(10) 0.0074(10)
C14 0.0318(11) 0.0322(11) 0.0329(11) 0.0012(9) 0.0121(9) 0.0142(9)
C13 0.0363(12) 0.0377(12) 0.0372(13) -0.0059(10) 0.0071(10) 0.0137(10)
C12 0.0497(15) 0.0377(13) 0.0444(14) -0.0085(11) 0.0128(12) 0.0184(11)
C39 0.0655(17) 0.0315(12) 0.0342(12) 0.0058(10) 0.0225(12) 0.0197(11)
C43 0.0580(16) 0.0288(11) 0.0326(12) -0.0009(10) 0.0129(11) 0.0033(11)
C44 0.0526(16) 0.0363(13) 0.0325(13) -0.0050(10) 0.0007(11) 0.0024(11)
C49 0.0336(12) 0.0434(13) 0.0458(14) -0.0006(11) -0.0023(10) 0.0221(11)
C45 0.0405(13) 0.0370(13) 0.0345(13) -0.0020(10) 0.0020(10) 0.0067(10)
C48 0.0589(17) 0.0611(17) 0.0404(14) 0.0103(13) 0.0273(13) 0.0201(14)
C41 0.144(3) 0.0334(14) 0.0461(17) 0.0027(13) 0.029(2) 0.0334(19)
C40 0.106(3) 0.0411(14) 0.0432(16) 0.0072(12) 0.0257(16) 0.0374(16)
C51 0.0468(16) 0.095(2) 0.072(2) 0.0177(18) 0.0376(16) 0.0131(16)
C42 0.098(2) 0.0322(13) 0.0389(15) -0.0030(11) 0.0156(15) 0.0131(15)
O6 0.087(2) 0.141(3) 0.125(3) 0.051(2) 0.0588(19) 0.0650(19)
C52 0.070(2) 0.065(2) 0.115(3) 0.011(2) 0.022(2) 0.0226(19)
C53 0.079(3) 0.088(3) 0.116(4) 0.015(3) 0.031(3) 0.033(2)
C55 0.074(3) 0.112(3) 0.166(5) 0.038(3) 0.066(3) 0.057(3)
C54 0.147(5) 0.153(5) 0.225(7) 0.104(5) 0.139(5) 0.112(4)

loop_
_atom_type_symbol
_atom_type_description
_atom_type_scat_dispersion_real
_atom_type_scat_dispersion_imag
_atom_type_scat_source
C C 0.0033 0.0016 'International Tables Vol C Tables 4.2.6.8 and 6.1.1.4'
H H 0.0000 0.0000 'International Tables Vol C Tables 4.2.6.8 and 6.1.1.4'
O O 0.0106 0.0060 'International Tables Vol C Tables 4.2.6.8 and 6.1.1.4'

loop_
_geom_angle_atom_site_label_1
_geom_angle_atom_site_label_2
_geom_angle_atom_site_label_3
_geom_angle
_geom_angle_site_symmetry_1
_geom_angle_site_symmetry_3
_geom_angle_publ_flag
C47 O3 C48 117.05(19) . . ?
C50 O5 C51 115.9(2) . . ?
C30 C35 C34 117.5(2) . . ?
C30 C35 C36 119.23(19) . . ?
C34 C35 C36 122.98(19) . . ?
C16 C7 C8 119.39(19) . . ?
C16 C7 C3 119.93(17) . . ?
C8 C7 C3 120.06(18) . . ?
C17 C26 C25 119.57(18) . . ?
C17 C26 C4 119.76(17) . . ?
C25 C26 C4 120.12(17) . . ?
C6 C5 C27 119.18(18) . . ?
C6 C5 C4 119.82(18) . . ?
C27 C5 C4 120.05(17) . . ?
C3 C4 C26 118.51(18) . . ?
C3 C4 C5 118.52(18) . . ?
C26 C4 C5 122.64(17) . . ?
C19 C18 C23 117.43(18) . . ?
C19 C18 C17 123.13(18) . . ?
C23 C18 C17 119.16(18) . . ?
C20 C19 C18 121.6(2) . . ?
C24 C25 C26 121.52(19) . . ?
C36 C27 C28 119.51(18) . . ?
C36 C27 C5 119.17(18) . . ?
C28 C27 C5 121.01(18) . . ?
C26 C17 C16 116.84(17) . . ?
C26 C17 C18 118.46(17) . . ?
C16 C17 C18 124.55(18) . . ?
C7 C16 C15 118.51(18) . . ?
C7 C16 C17 117.33(17) . . ?
C15 C16 C17 123.78(18) . . ?
C4 C3 C7 117.57(18) . . ?
C4 C3 C2 119.19(18) . . ?
C7 C3 C2 123.24(17) . . ?
C21 C22 C23 121.0(2) . . ?
C50 C2 C3 112.81(18) . . ?
C50 C2 C49 108.50(19) . . ?
C3 C2 C49 110.71(18) . . ?
C50 C2 C1 106.49(17) . . ?
C3 C2 C1 111.70(16) . . ?
C49 C2 C1 106.31(18) . . ?
C25 C24 C23 120.83(18) . . ?
C28 C29 C30 120.64(19) . . ?
C22 C23 C18 119.8(2) . . ?
C22 C23 C24 120.75(19) . . ?
C18 C23 C24 119.36(18) . . ?
C5 C6 C46 119.57(19) . . ?
C5 C6 C1 117.64(18) . . ?
C46 C6 C1 122.73(18) . . ?
C10 C15 C14 116.86(19) . . ?
C10 C15 C16 119.76(19) . . ?
C14 C15 C16 122.81(18) . . ?
C29 C28 C27 121.43(19) . . ?
C9 C8 C7 120.8(2) . . ?
C46 C37 C36 118.62(19) . . ?
C46 C37 C38 118.62(19) . . ?
C36 C37 C38 122.6(2) . . ?
C32 C31 C30 120.7(2) . . ?
C11 C10 C9 120.5(2) . . ?
C11 C10 C15 120.1(2) . . ?
C9 C10 C15 119.16(19) . . ?
C35 C30 C29 119.53(19) . . ?
C35 C30 C31 119.6(2) . . ?
C29 C30 C31 120.69(19) . . ?
C27 C36 C37 117.88(18) . . ?
C27 C36 C35 118.11(18) . . ?
C37 C36 C35 123.83(18) . . ?
O2 C47 O3 125.0(2) . . ?
O2 C47 C1 122.9(2) . . ?
O3 C47 C1 112.04(18) . . ?
C33 C34 C35 121.4(2) . . ?
C19 C20 C21 120.5(2) . . ?
C8 C9 C10 121.28(19) . . ?
C37 C46 C6 118.77(18) . . ?
C37 C46 C45 119.0(2) . . ?
C6 C46 C45 122.0(2) . . ?
C31 C32 C33 119.9(2) . . ?
C34 C33 C32 120.5(2) . . ?
C22 C21 C20 119.5(2) . . ?
O4 C50 O5 124.3(2) . . ?
O4 C50 C2 123.5(2) . . ?
O5 C50 C2 112.27(19) . . ?
C12 C11 C10 121.1(2) . . ?
O1 C1 C6 110.64(18) . . ?
O1 C1 C47 107.96(17) . . ?
C6 C1 C47 110.13(18) . . ?
O1 C1 C2 105.23(17) . . ?
C6 C1 C2 112.78(17) . . ?
C47 C1 C2 109.89(18) . . ?
C39 C38 C43 117.4(2) . . ?
C39 C38 C37 123.2(2) . . ?
C43 C38 C37 119.2(2) . . ?
C13 C14 C15 120.9(2) . . ?
C14 C13 C12 121.2(2) . . ?
C11 C12 C13 119.6(2) . . ?
C40 C39 C38 121.1(3) . . ?
C42 C43 C44 121.1(2) . . ?
C42 C43 C38 119.8(3) . . ?
C44 C43 C38 118.9(2) . . ?
C45 C44 C43 121.9(2) . . ?
C44 C45 C46 120.8(2) . . ?
C42 C41 C40 119.9(3) . . ?
C39 C40 C41 120.3(3) . . ?
C41 C42 C43 120.9(3) . . ?
C54 O6 C53 114.5(4) . . ?
O6 C53 C52 108.1(4) . . ?
O6 C54 C55 109.5(4) . . ?
C61 O8 C62 136(3) . . ?
C59 C58 O7 101.3(11) . . ?
C56 C57 O7 112.2(14) . . ?
C58 O7 C57 93.6(11) . . ?
O8 C61 C60 173(4) . . ?
O8 C62 C63 129(3) . . ?

loop_
_geom_bond_atom_site_label_1
_geom_bond_atom_site_label_2
_geom_bond_distance
_geom_bond_site_symmetry_2
_geom_bond_publ_flag
O3 C47 1.323(3) . ?
O3 C48 1.448(3) . ?
O1 C1 1.414(3) . ?
O5 C50 1.321(3) . ?
O5 C51 1.449(3) . ?
C35 C30 1.412(3) . ?
C35 C34 1.422(3) . ?
C35 C36 1.458(3) . ?
C7 C16 1.412(3) . ?
C7 C8 1.439(3) . ?
C7 C3 1.442(3) . ?
O2 C47 1.201(3) . ?
C26 C17 1.411(3) . ?
C26 C25 1.429(3) . ?
C26 C4 1.441(3) . ?
C5 C6 1.373(3) . ?
C5 C27 1.446(3) . ?
C5 C4 1.481(3) . ?
C4 C3 1.376(3) . ?
C18 C19 1.414(3) . ?
C18 C23 1.424(3) . ?
C18 C17 1.454(3) . ?
C19 C20 1.368(3) . ?
C25 C24 1.350(3) . ?
C27 C36 1.408(3) . ?
C27 C28 1.427(3) . ?
C17 C16 1.453(3) . ?
C16 C15 1.442(3) . ?
C3 C2 1.530(3) . ?
C22 C21 1.368(3) . ?
C22 C23 1.414(3) . ?
C2 C50 1.530(3) . ?
C2 C49 1.537(3) . ?
C2 C1 1.589(3) . ?
C24 C23 1.427(3) . ?
C29 C28 1.356(3) . ?
C29 C30 1.423(3) . ?
O4 C50 1.209(3) . ?
C6 C46 1.440(3) . ?
C6 C1 1.529(3) . ?
C15 C10 1.425(3) . ?
C15 C14 1.433(3) . ?
C8 C9 1.361(3) . ?
C37 C46 1.409(3) . ?
C37 C36 1.446(3) . ?
C37 C38 1.458(3) . ?
C31 C32 1.364(3) . ?
C31 C30 1.423(3) . ?
C10 C11 1.409(3) . ?
C10 C9 1.414(3) . ?
C47 C1 1.545(3) . ?
C34 C33 1.366(3) . ?
C20 C21 1.410(3) . ?
C46 C45 1.442(3) . ?
C32 C33 1.401(3) . ?
C11 C12 1.362(4) . ?
C38 C39 1.408(4) . ?
C38 C43 1.418(3) . ?
C14 C13 1.368(3) . ?
C13 C12 1.400(3) . ?
C39 C40 1.370(3) . ?
C43 C42 1.406(4) . ?
C43 C44 1.416(4) . ?
C44 C45 1.351(4) . ?
C41 C42 1.349(5) . ?
C41 C40 1.404(5) . ?
O6 C54 1.402(5) . ?
O6 C53 1.420(5) . ?
C52 C53 1.483(6) . ?
C55 C54 1.568(8) . ?
O8 C61 1.474(17) . ?
O8 C62 1.594(19) . ?
C58 C59 1.360(13) . ?
C58 O7 1.370(15) . ?
C57 C56 1.413(15) . ?
C57 O7 1.604(17) . ?
C60 C61 1.586(16) . ?
C63 C62 1.63(4) . ?

loop_
_geom_torsion_atom_site_label_1
_geom_torsion_atom_site_label_2
_geom_torsion_atom_site_label_3
_geom_torsion_atom_site_label_4
_geom_torsion
_geom_torsion_site_symmetry_1
_geom_torsion_site_symmetry_2
_geom_torsion_site_symmetry_3
_geom_torsion_site_symmetry_4
_geom_torsion_publ_flag
C17 C26 C4 C3 13.8(3) . . . . ?
C25 C26 C4 C3 -157.62(19) . . . . ?
C17 C26 C4 C5 -172.88(18) . . . . ?
C25 C26 C4 C5 15.7(3) . . . . ?
C6 C5 C4 C3 38.3(3) . . . . ?
C27 C5 C4 C3 -130.4(2) . . . . ?
C6 C5 C4 C26 -135.0(2) . . . . ?
C27 C5 C4 C26 56.3(3) . . . . ?
C23 C18 C19 C20 -2.5(3) . . . . ?
C17 C18 C19 C20 -176.5(2) . . . . ?
C17 C26 C25 C24 -4.0(3) . . . . ?
C4 C26 C25 C24 167.44(19) . . . . ?
C6 C5 C27 C36 10.1(3) . . . . ?
C4 C5 C27 C36 178.93(18) . . . . ?
C6 C5 C27 C28 -163.57(19) . . . . ?
C4 C5 C27 C28 5.2(3) . . . . ?
C25 C26 C17 C16 -172.97(18) . . . . ?
C4 C26 C17 C16 15.5(3) . . . . ?
C25 C26 C17 C18 11.3(3) . . . . ?
C4 C26 C17 C18 -160.17(18) . . . . ?
C19 C18 C17 C26 163.16(19) . . . . ?
C23 C18 C17 C26 -10.7(3) . . . . ?
C19 C18 C17 C16 -12.2(3) . . . . ?
C23 C18 C17 C16 173.99(18) . . . . ?
C8 C7 C16 C15 11.0(3) . . . . ?
C3 C7 C16 C15 -159.98(18) . . . . ?
C8 C7 C16 C17 -175.77(18) . . . . ?
C3 C7 C16 C17 13.2(3) . . . . ?
C26 C17 C16 C7 -28.6(3) . . . . ?
C18 C17 C16 C7 146.8(2) . . . . ?
C26 C17 C16 C15 144.2(2) . . . . ?
C18 C17 C16 C15 -40.4(3) . . . . ?
C26 C4 C3 C7 -29.6(3) . . . . ?
C5 C4 C3 C7 156.83(18) . . . . ?
C26 C4 C3 C2 150.68(19) . . . . ?
C5 C4 C3 C2 -22.9(3) . . . . ?
C16 C7 C3 C4 16.1(3) . . . . ?
C8 C7 C3 C4 -154.89(19) . . . . ?
C16 C7 C3 C2 -164.23(19) . . . . ?
C8 C7 C3 C2 24.8(3) . . . . ?
C4 C3 C2 C50 103.7(2) . . . . ?
C7 C3 C2 C50 -76.0(3) . . . . ?
C4 C3 C2 C49 -134.5(2) . . . . ?
C7 C3 C2 C49 45.8(3) . . . . ?
C4 C3 C2 C1 -16.2(3) . . . . ?
C7 C3 C2 C1 164.07(19) . . . . ?
C26 C25 C24 C23 -4.2(3) . . . . ?
C21 C22 C23 C18 -3.0(3) . . . . ?
C21 C22 C23 C24 173.1(2) . . . . ?
C19 C18 C23 C22 4.7(3) . . . . ?
C17 C18 C23 C22 178.86(19) . . . . ?
C19 C18 C23 C24 -171.42(19) . . . . ?
C17 C18 C23 C24 2.8(3) . . . . ?
C25 C24 C23 C22 -171.3(2) . . . . ?
C25 C24 C23 C18 4.8(3) . . . . ?
C27 C5 C6 C46 -22.8(3) . . . . ?
C4 C5 C6 C46 168.35(18) . . . . ?
C27 C5 C6 C1 159.93(18) . . . . ?
C4 C5 C6 C1 -8.9(3) . . . . ?
C7 C16 C15 C10 -11.0(3) . . . . ?
C17 C16 C15 C10 176.22(19) . . . . ?
C7 C16 C15 C14 160.0(2) . . . . ?
C17 C16 C15 C14 -12.7(3) . . . . ?
C30 C29 C28 C27 -5.2(3) . . . . ?
C36 C27 C28 C29 -3.0(3) . . . . ?
C5 C27 C28 C29 170.7(2) . . . . ?
C16 C7 C8 C9 -3.6(3) . . . . ?
C3 C7 C8 C9 167.4(2) . . . . ?
C14 C15 C10 C11 6.1(3) . . . . ?
C16 C15 C10 C11 177.7(2) . . . . ?
C14 C15 C10 C9 -168.1(2) . . . . ?
C16 C15 C10 C9 3.5(3) . . . . ?
C34 C35 C30 C29 -167.8(2) . . . . ?
C36 C35 C30 C29 6.4(3) . . . . ?
C34 C35 C30 C31 7.0(3) . . . . ?
C36 C35 C30 C31 -178.83(19) . . . . ?
C28 C29 C30 C35 3.3(3) . . . . ?
C28 C29 C30 C31 -171.4(2) . . . . ?
C32 C31 C30 C35 -3.6(3) . . . . ?
C32 C31 C30 C29 171.1(2) . . . . ?
C28 C27 C36 C37 -172.24(19) . . . . ?
C5 C27 C36 C37 14.0(3) . . . . ?
C28 C27 C36 C35 12.4(3) . . . . ?
C5 C27 C36 C35 -161.35(18) . . . . ?
C46 C37 C36 C27 -25.6(3) . . . . ?
C38 C37 C36 C27 150.0(2) . . . . ?
C46 C37 C36 C35 149.4(2) . . . . ?
C38 C37 C36 C35 -34.9(3) . . . . ?
C30 C35 C36 C27 -14.2(3) . . . . ?
C34 C35 C36 C27 159.7(2) . . . . ?
C30 C35 C36 C37 170.82(19) . . . . ?
C34 C35 C36 C37 -15.3(3) . . . . ?
C48 O3 C47 O2 3.2(3) . . . . ?
C48 O3 C47 C1 -176.9(2) . . . . ?
C30 C35 C34 C33 -5.1(3) . . . . ?
C36 C35 C34 C33 -179.1(2) . . . . ?
C18 C19 C20 C21 -1.4(3) . . . . ?
C7 C8 C9 C10 -4.3(4) . . . . ?
C11 C10 C9 C8 -169.9(2) . . . . ?
C15 C10 C9 C8 4.2(3) . . . . ?
C36 C37 C46 C6 13.4(3) . . . . ?
C38 C37 C46 C6 -162.5(2) . . . . ?
C36 C37 C46 C45 -172.0(2) . . . . ?
C38 C37 C46 C45 12.2(3) . . . . ?
C5 C6 C46 C37 11.0(3) . . . . ?
C1 C6 C46 C37 -171.9(2) . . . . ?
C5 C6 C46 C45 -163.5(2) . . . . ?
C1 C6 C46 C45 13.6(3) . . . . ?
C30 C31 C32 C33 -1.9(3) . . . . ?
C35 C34 C33 C32 -0.3(4) . . . . ?
C31 C32 C33 C34 3.9(4) . . . . ?
C23 C22 C21 C20 -1.1(3) . . . . ?
C19 C20 C21 C22 3.3(3) . . . . ?
C51 O5 C50 O4 5.6(4) . . . . ?
C51 O5 C50 C2 -174.4(2) . . . . ?
C3 C2 C50 O4 123.0(2) . . . . ?
C49 C2 C50 O4 -0.1(3) . . . . ?
C1 C2 C50 O4 -114.1(2) . . . . ?
C3 C2 C50 O5 -57.0(2) . . . . ?
C49 C2 C50 O5 179.91(18) . . . . ?
C1 C2 C50 O5 65.8(2) . . . . ?
C9 C10 C11 C12 169.9(2) . . . . ?
C15 C10 C11 C12 -4.2(4) . . . . ?
C5 C6 C1 O1 -147.75(19) . . . . ?
C46 C6 C1 O1 35.1(3) . . . . ?
C5 C6 C1 C47 93.0(2) . . . . ?
C46 C6 C1 C47 -84.2(2) . . . . ?
C5 C6 C1 C2 -30.2(3) . . . . ?
C46 C6 C1 C2 152.66(19) . . . . ?
O2 C47 C1 O1 2.5(3) . . . . ?
O3 C47 C1 O1 -177.48(17) . . . . ?
O2 C47 C1 C6 123.4(2) . . . . ?
O3 C47 C1 C6 -56.6(2) . . . . ?
O2 C47 C1 C2 -111.8(2) . . . . ?
O3 C47 C1 C2 68.3(2) . . . . ?
C50 C2 C1 O1 39.2(2) . . . . ?
C3 C2 C1 O1 162.79(17) . . . . ?
C49 C2 C1 O1 -76.3(2) . . . . ?
C50 C2 C1 C6 -81.5(2) . . . . ?
C3 C2 C1 C6 42.1(2) . . . . ?
C49 C2 C1 C6 162.96(18) . . . . ?
C50 C2 C1 C47 155.23(18) . . . . ?
C3 C2 C1 C47 -81.2(2) . . . . ?
C49 C2 C1 C47 39.7(2) . . . . ?
C46 C37 C38 C39 158.8(2) . . . . ?
C36 C37 C38 C39 -16.9(3) . . . . ?
C46 C37 C38 C43 -14.6(3) . . . . ?
C36 C37 C38 C43 169.7(2) . . . . ?
C10 C15 C14 C13 -3.4(3) . . . . ?
C16 C15 C14 C13 -174.7(2) . . . . ?
C15 C14 C13 C12 -1.3(4) . . . . ?
C10 C11 C12 C13 -0.7(4) . . . . ?
C14 C13 C12 C11 3.4(4) . . . . ?
C43 C38 C39 C40 -5.7(4) . . . . ?
C37 C38 C39 C40 -179.2(2) . . . . ?
C39 C38 C43 C42 8.3(4) . . . . ?
C37 C38 C43 C42 -177.9(2) . . . . ?
C39 C38 C43 C44 -166.9(3) . . . . ?
C37 C38 C43 C44 6.9(4) . . . . ?
C42 C43 C44 C45 -171.7(3) . . . . ?
C38 C43 C44 C45 3.5(4) . . . . ?
C43 C44 C45 C46 -6.0(4) . . . . ?
C37 C46 C45 C44 -2.1(4) . . . . ?
C6 C46 C45 C44 172.4(2) . . . . ?
C38 C39 C40 C41 -0.7(4) . . . . ?
C42 C41 C40 C39 4.8(5) . . . . ?
C40 C41 C42 C43 -2.1(6) . . . . ?
C44 C43 C42 C41 170.6(3) . . . . ?
C38 C43 C42 C41 -4.6(5) . . . . ?
C54 O6 C53 C52 165.7(4) . . . . ?
C53 O6 C54 C55 176.2(4) . . . . ?
C59 C58 O7 C57 -106.1(11) . . . . ?
C56 C57 O7 C58 -158.9(16) . . . . ?
C61 O8 C62 C63 -60(6) . . . . ?
